data_4027107
loop_
_publ_author_name
'Thore Wendler'
'Christian Sch\"utt'
'Christian N\"ather'
'Rainer Herges'

_publ_section_title
;
 Photoswitchable Azoheterocycles via Coupling of Lithiated Imidazoles with
 Benzenediazonium Salts
;
_journal_name_full 'Journal of Organic Chemistry'
_journal_page_first 3284
_journal_page_last 3287
_journal_paper_doi 10.1021/jo202688x
_journal_volume 77
_journal_year 2012
_chemical_formula_sum 'C11 H13 N5 O2 S'
_chemical_formula_weight 279.32
_chemical_name_common 1-Dimethylsulfamoyl-5-phenylazoimidazole
_chemical_name_systematic
; 
 ? 
;
_space_group_IT_number 14
_symmetry_cell_setting monoclinic
_symmetry_space_group_name_Hall '-P 2ybc'
_symmetry_space_group_name_H-M 'P 1 21/c 1'
_atom_sites_solution_hydrogens geom
_atom_sites_solution_primary direct
_atom_sites_solution_secondary difmap
_audit_creation_method SHELXL-97
_cell_angle_alpha 90.00
_cell_angle_beta 106.082(8)
_cell_angle_gamma 90.00
_cell_formula_units_Z 4
_cell_length_a 14.0124(9)
_cell_length_b 6.3282(3)
_cell_length_c 15.2728(10)
_cell_measurement_reflns_used 8000
_cell_measurement_temperature 170(2)
_cell_measurement_theta_max 27.3
_cell_measurement_theta_min 10.8
_cell_volume 1301.29(14)
_computing_cell_refinement 'STOE IPDS-1 program package'
_computing_data_collection 'STOE IPDS-1 program package'
_computing_data_reduction 'STOE IPDS-1 program package'
_computing_molecular_graphics 'XP in SHELXTL'
_computing_publication_material 'XCIF in SHELXTL'
_computing_structure_refinement 'SHELXL-97 (Sheldrick, 1997)'
_computing_structure_solution 'SHELXS-97 (Sheldrick, 1990)'
_diffrn_ambient_temperature 170(2)
_diffrn_measured_fraction_theta_full 0.992
_diffrn_measured_fraction_theta_max 0.992
_diffrn_measurement_device_type 'STOE IPDS-1'
_diffrn_measurement_method 'Phi scans'
_diffrn_radiation_monochromator graphite
_diffrn_radiation_source 'fine-focus sealed tube'
_diffrn_radiation_type MoK\a
_diffrn_radiation_wavelength 0.71073
_diffrn_reflns_av_R_equivalents 0.0401
_diffrn_reflns_av_sigmaI/netI 0.0237
_diffrn_reflns_limit_h_max 18
_diffrn_reflns_limit_h_min -18
_diffrn_reflns_limit_k_max 8
_diffrn_reflns_limit_k_min -8
_diffrn_reflns_limit_l_max 20
_diffrn_reflns_limit_l_min -20
_diffrn_reflns_number 14575
_diffrn_reflns_theta_full 28.10
_diffrn_reflns_theta_max 28.10
_diffrn_reflns_theta_min 2.77
_diffrn_standards_decay_% 0
_diffrn_standards_interval_time 0
_diffrn_standards_number 0
_exptl_absorpt_coefficient_mu 0.255
_exptl_absorpt_correction_type none
_exptl_crystal_colour red
_exptl_crystal_density_diffrn 1.426
_exptl_crystal_description block
_exptl_crystal_F_000 584
_exptl_crystal_size_max 0.4
_exptl_crystal_size_mid 0.3
_exptl_crystal_size_min 0.2
_refine_diff_density_max 0.273
_refine_diff_density_min -0.418
_refine_diff_density_rms 0.055
_refine_ls_extinction_coef 0.048(5)
_refine_ls_extinction_expression Fc^*^=kFc[1+0.001xFc^2^\l^3^/sin(2\q)]^-1/4^
_refine_ls_extinction_method SHELXL
_refine_ls_goodness_of_fit_ref 1.094
_refine_ls_hydrogen_treatment constr
_refine_ls_matrix_type full
_refine_ls_number_parameters 173
_refine_ls_number_reflns 3148
_refine_ls_number_restraints 0
_refine_ls_restrained_S_all 1.094
_refine_ls_R_factor_all 0.0426
_refine_ls_R_factor_gt 0.0373
_refine_ls_shift/su_max 0.001
_refine_ls_shift/su_mean 0.000
_refine_ls_structure_factor_coef Fsqd
_refine_ls_weighting_details 'calc w=1/[\s^2^(Fo^2^)+(0.0622P)^2^+0.3409P] where P=(Fo^2^+2Fc^2^)/3'
_refine_ls_weighting_scheme calc
_refine_ls_wR_factor_gt 0.1023
_refine_ls_wR_factor_ref 0.1055
_reflns_number_gt 2739
_reflns_number_total 3148
_reflns_threshold_expression >2sigma(I)
_cod_data_source_file jo202688x_si_001.cif
_cod_data_source_block herges76
_cod_original_cell_volume 1301.29(13)
_cod_original_sg_symbol_H-M 'P 21/c'
_cod_database_code 4027107

loop_
_symmetry_equiv_pos_as_xyz
'x, y, z'
'-x, y+1/2, -z+1/2'
'-x, -y, -z'
'x, -y-1/2, z-1/2'

loop_
_atom_site_label
_atom_site_type_symbol
_atom_site_fract_x
_atom_site_fract_y
_atom_site_fract_z
_atom_site_U_iso_or_equiv
_atom_site_adp_type
_atom_site_occupancy
_atom_site_symmetry_multiplicity
_atom_site_calc_flag
_atom_site_refinement_flags
N1 N 0.64851(9) 0.67303(19) 0.47355(8) 0.0234(2) Uani 1 1 d .
C1 C 0.57629(11) 0.8052(2) 0.48687(10) 0.0283(3) Uani 1 1 d .
H1 H 0.5478 0.9181 0.4472 0.034 Uiso 1 1 calc R
N2 N 0.55115(10) 0.7568(2) 0.56131(9) 0.0313(3) Uani 1 1 d .
C2 C 0.60846(11) 0.5860(2) 0.59809(9) 0.0275(3) Uani 1 1 d .
H2 H 0.6061 0.5158 0.6524 0.033 Uiso 1 1 calc R
C3 C 0.66958(10) 0.5303(2) 0.54584(9) 0.0219(3) Uani 1 1 d .
S1 S 0.70402(2) 0.69680(5) 0.38715(2) 0.02247(13) Uani 1 1 d .
O1 O 0.64125(9) 0.84794(18) 0.32970(7) 0.0331(3) Uani 1 1 d .
O2 O 0.80564(8) 0.74035(19) 0.42821(8) 0.0342(3) Uani 1 1 d .
N3 N 0.69350(8) 0.47560(19) 0.33648(8) 0.0232(2) Uani 1 1 d .
C4 C 0.59449(11) 0.4018(3) 0.28580(11) 0.0332(3) Uani 1 1 d .
H4A H 0.5483 0.5214 0.2736 0.050 Uiso 1 1 calc R
H4B H 0.5714 0.2955 0.3219 0.050 Uiso 1 1 calc R
H4C H 0.5976 0.3391 0.2280 0.050 Uiso 1 1 calc R
C5 C 0.77184(12) 0.3145(3) 0.36026(11) 0.0313(3) Uani 1 1 d .
H5A H 0.8346 0.3807 0.3937 0.047 Uiso 1 1 calc R
H5B H 0.7796 0.2492 0.3045 0.047 Uiso 1 1 calc R
H5C H 0.7536 0.2060 0.3985 0.047 Uiso 1 1 calc R
N4 N 0.74317(9) 0.37965(19) 0.55190(7) 0.0231(2) Uani 1 1 d .
N5 N 0.74643(9) 0.2450(2) 0.61396(8) 0.0250(3) Uani 1 1 d .
C6 C 0.82485(10) 0.0960(2) 0.62542(9) 0.0232(3) Uani 1 1 d .
C7 C 0.91016(10) 0.1266(3) 0.59684(9) 0.0277(3) Uani 1 1 d .
H7 H 0.9185 0.2528 0.5661 0.033 Uiso 1 1 calc R
C8 C 0.98262(11) -0.0290(3) 0.61381(10) 0.0340(4) Uani 1 1 d .
H8 H 1.0409 -0.0095 0.5946 0.041 Uiso 1 1 calc R
C9 C 0.97028(12) -0.2134(3) 0.65884(12) 0.0362(4) Uani 1 1 d .
H9 H 1.0201 -0.3196 0.6701 0.043 Uiso 1 1 calc R
C10 C 0.88576(12) -0.2433(3) 0.68741(11) 0.0334(3) Uani 1 1 d .
H10 H 0.8773 -0.3702 0.7177 0.040 Uiso 1 1 calc R
C11 C 0.81340(11) -0.0873(2) 0.67169(9) 0.0270(3) Uani 1 1 d .
H11 H 0.7561 -0.1057 0.6925 0.032 Uiso 1 1 calc R

loop_
_atom_site_aniso_label
_atom_site_aniso_U_11
_atom_site_aniso_U_22
_atom_site_aniso_U_33
_atom_site_aniso_U_23
_atom_site_aniso_U_13
_atom_site_aniso_U_12
N1 0.0296(6) 0.0203(6) 0.0219(5) 0.0004(4) 0.0100(4) 0.0051(4)
C1 0.0341(7) 0.0254(7) 0.0271(7) -0.0004(5) 0.0115(6) 0.0089(6)
N2 0.0362(7) 0.0307(7) 0.0308(7) 0.0009(5) 0.0156(5) 0.0093(5)
C2 0.0325(7) 0.0290(7) 0.0241(6) 0.0015(6) 0.0129(5) 0.0052(6)
C3 0.0272(6) 0.0207(6) 0.0185(6) 0.0010(5) 0.0076(5) 0.0018(5)
S1 0.0290(2) 0.01950(19) 0.02076(19) 0.00033(11) 0.00999(13) -0.00164(12)
O1 0.0496(7) 0.0239(5) 0.0279(5) 0.0072(4) 0.0141(5) 0.0067(5)
O2 0.0328(6) 0.0368(6) 0.0341(6) -0.0058(5) 0.0112(5) -0.0130(5)
N3 0.0242(5) 0.0239(6) 0.0231(5) -0.0036(4) 0.0092(4) 0.0008(4)
C4 0.0281(7) 0.0357(8) 0.0351(8) -0.0105(7) 0.0077(6) -0.0054(6)
C5 0.0365(8) 0.0302(8) 0.0297(7) -0.0013(6) 0.0135(6) 0.0103(6)
N4 0.0275(6) 0.0225(6) 0.0201(5) 0.0005(4) 0.0080(4) 0.0028(4)
N5 0.0298(6) 0.0235(6) 0.0233(6) 0.0035(4) 0.0102(5) 0.0045(5)
C6 0.0260(6) 0.0253(7) 0.0173(6) -0.0014(5) 0.0044(5) 0.0034(5)
C7 0.0267(7) 0.0329(8) 0.0225(6) 0.0024(6) 0.0055(5) 0.0014(6)
C8 0.0252(7) 0.0459(10) 0.0295(7) -0.0012(7) 0.0054(6) 0.0065(6)
C9 0.0305(7) 0.0382(9) 0.0349(8) -0.0009(7) 0.0008(6) 0.0121(6)
C10 0.0364(8) 0.0278(8) 0.0322(8) 0.0051(6) 0.0035(6) 0.0057(6)
C11 0.0300(7) 0.0271(7) 0.0234(6) 0.0022(5) 0.0064(5) 0.0022(5)

loop_
_atom_type_symbol
_atom_type_description
_atom_type_scat_dispersion_real
_atom_type_scat_dispersion_imag
_atom_type_scat_source
C C 0.0033 0.0016 'International Tables Vol C Tables 4.2.6.8 and 6.1.1.4'
H H 0.0000 0.0000 'International Tables Vol C Tables 4.2.6.8 and 6.1.1.4'
N N 0.0061 0.0033 'International Tables Vol C Tables 4.2.6.8 and 6.1.1.4'
O O 0.0106 0.0060 'International Tables Vol C Tables 4.2.6.8 and 6.1.1.4'
S S 0.1246 0.1234 'International Tables Vol C Tables 4.2.6.8 and 6.1.1.4'

loop_
_geom_angle_atom_site_label_1
_geom_angle_atom_site_label_2
_geom_angle_atom_site_label_3
_geom_angle
C1 N1 C3 106.33(11)
C1 N1 S1 124.87(10)
C3 N1 S1 128.70(9)
N2 C1 N1 111.80(13)
C1 N2 C2 105.72(12)
C3 C2 N2 110.74(12)
C2 C3 N4 135.32(12)
C2 C3 N1 105.41(12)
N4 C3 N1 119.24(11)
O2 S1 O1 121.06(7)
O2 S1 N3 109.52(7)
O1 S1 N3 109.50(7)
O2 S1 N1 106.94(6)
O1 S1 N1 101.46(6)
N3 S1 N1 107.31(6)
C4 N3 C5 116.30(13)
C4 N3 S1 119.03(10)
C5 N3 S1 122.00(10)
N5 N4 C3 112.59(11)
N4 N5 C6 113.88(11)
C11 C6 C7 120.30(13)
C11 C6 N5 114.94(12)
C7 C6 N5 124.73(13)
C8 C7 C6 119.30(14)
C7 C8 C9 120.27(14)
C10 C9 C8 120.36(14)
C9 C10 C11 119.76(15)
C10 C11 C6 119.99(14)

loop_
_geom_bond_atom_site_label_1
_geom_bond_atom_site_label_2
_geom_bond_distance
N1 C1 1.3709(17)
N1 C3 1.3933(17)
N1 S1 1.7140(12)
C1 N2 1.3161(19)
N2 C2 1.3709(19)
C2 C3 1.3687(18)
C3 N4 1.3885(17)
S1 O2 1.4150(11)
S1 O1 1.4250(11)
S1 N3 1.5865(12)
N3 C4 1.4652(18)
N3 C5 1.4683(18)
N4 N5 1.2661(16)
N5 C6 1.4213(17)
C6 C11 1.390(2)
C6 C7 1.3950(19)
C7 C8 1.387(2)
C8 C9 1.390(3)
C9 C10 1.384(2)
C10 C11 1.388(2)

loop_
_cod_related_entry_id
_cod_related_entry_database
_cod_related_entry_code
1 ChemSpider 30659481
